data_7006526
loop_
_publ_author_name
'Tamm, Matthias'
'Randoll, S\"oren'
'Herdtweck, Eberhardt'
'Kleigrewe, Nina'
'Kehr, Gerald'
'Erker, Gerhard'
'Rieger, Bernhard'

_publ_section_title
;
 Imidazolin-2-iminato titanium complexes: synthesis, structure and use
 in ethylene polymerization catalysis.
;
_journal_issue 3
_journal_name_full 'Dalton transactions (Cambridge, England : 2003)'
_journal_page_first 459
_journal_page_last 467
_journal_paper_doi 10.1039/b511752f
_journal_year 2006
_chemical_formula_moiety 'C32 H41 Cl2 N3 Ti, C7 H8'
_chemical_formula_sum 'C39 H49 Cl2 N3 Ti'
_chemical_formula_weight 678.58
_chemical_name_systematic
;
?
;
_space_group_IT_number 14
_symmetry_cell_setting monoclinic
_symmetry_space_group_name_Hall '-P 2yn'
_symmetry_space_group_name_H-M 'P 1 21/n 1'
_atom_sites_solution_hydrogens difmap
_atom_sites_solution_primary direct
_atom_sites_solution_secondary difmap
_cell_angle_alpha 90
_cell_angle_beta 90.8894(5)
_cell_angle_gamma 90
_cell_formula_units_Z 4
_cell_length_a 12.8096(1)
_cell_length_b 18.5630(2)
_cell_length_c 15.5127(2)
_cell_measurement_reflns_used 6973
_cell_measurement_temperature 173(1)
_cell_measurement_theta_max 25.33
_cell_measurement_theta_min 1.71
_cell_volume 3688.24(7)
_computing_cell_refinement 'DENZO (Nonius, 2001b)'
_computing_data_collection 'Kappa-CCD Control Software (Nonius, 2001a)'
_computing_data_reduction 'DENZO (Nonius, 2001b)'
_computing_molecular_graphics 'PLATON (Spek, 2001)'
_computing_publication_material 'PLATON (Spek, 2001)'
_computing_structure_refinement 'SHELXL97 (Sheldrick, 1998)'
_computing_structure_solution 'SIR92 (Altomare, 1994)'
_diffrn_ambient_temperature 173(1)
_diffrn_detector ' CCD plate '
_diffrn_detector_area_resol_mean 18
_diffrn_measured_fraction_theta_full 0.999
_diffrn_measured_fraction_theta_max 0.999
_diffrn_measurement_device ' \k-geometry diffractometer '
_diffrn_measurement_device_type ' Nonius \k-CCD diffractometer'
_diffrn_measurement_method ' phi- and omega-rotation '
_diffrn_radiation_monochromator graphite
_diffrn_radiation_source 'NONIUS FR 591 rotating anode'
_diffrn_radiation_type 'Mo K\a'
_diffrn_radiation_wavelength 0.71073
_diffrn_reflns_av_R_equivalents 0.057
_diffrn_reflns_av_sigmaI/netI 0.0235
_diffrn_reflns_limit_h_max 15
_diffrn_reflns_limit_h_min -15
_diffrn_reflns_limit_k_max 22
_diffrn_reflns_limit_k_min -22
_diffrn_reflns_limit_l_max 18
_diffrn_reflns_limit_l_min -18
_diffrn_reflns_number 79233
_diffrn_reflns_theta_full 25.33
_diffrn_reflns_theta_max 25.33
_diffrn_reflns_theta_min 1.71
_diffrn_standards_decay_% 0
_exptl_absorpt_coefficient_mu 0.407
_exptl_absorpt_correction_T_max 0.837
_exptl_absorpt_correction_T_min 0.699
_exptl_absorpt_correction_type multi-scan
_exptl_absorpt_process_details '(applied during the scaling procedure; Nonius, 2001b)'
_exptl_crystal_colour red
_exptl_crystal_density_diffrn 1.222
_exptl_crystal_density_meas ?
_exptl_crystal_density_method none
_exptl_crystal_description needle
_exptl_crystal_F_000 1440
_exptl_crystal_size_max 1.07
_exptl_crystal_size_mid 0.46
_exptl_crystal_size_min 0.43
_refine_diff_density_max 0.297
_refine_diff_density_min -0.263
_refine_diff_density_rms 0.040
_refine_ls_extinction_method none
_refine_ls_goodness_of_fit_ref 1.120
_refine_ls_hydrogen_treatment refall
_refine_ls_matrix_type full
_refine_ls_number_parameters 602
_refine_ls_number_reflns 6736
_refine_ls_number_restraints 0
_refine_ls_restrained_S_all 1.120
_refine_ls_R_factor_all 0.0544
_refine_ls_R_factor_gt 0.0444
_refine_ls_shift/su_max 0.000
_refine_ls_shift/su_mean 0.000
_refine_ls_structure_factor_coef Fsqd
_refine_ls_weighting_details 'w=1/[\s^2^(Fo^2^)+(Fo^2^)+(0.0309P)^2^+2.4823P] where P=(Fo^2^+2Fc^2^)/3'
_refine_ls_weighting_scheme sigma
_refine_ls_wR_factor_gt 0.0896
_refine_ls_wR_factor_ref 0.0934
_reflns_number_gt 5898
_reflns_number_total 6736
_reflns_threshold_expression I>2\s(I)
_cod_data_source_file b511752f.txt
_cod_data_source_block SRAN4-1-173
_cod_depositor_comments
;
The following automatic conversions were performed:
'_symmetry_cell_setting' value 'Monoclinic' changed to 'monoclinic'
according to '/home/saulius/struct/CIF-dictionaries/cif_core.dic'
dictionary named 'cif_core.dic' version 2.4.1 from 2010-06-29.

Automatic conversion script
Id: cif_fix_enum 1527 2010-12-29 10:47:43Z saulius 

The following automatic conversions were performed:

'_exptl_crystal_density_meas' value 'none' was changed to '?' - the
value is perceived as not measured.

Automatic conversion script
Id: cif_fix_values 3008 2015-01-20 13:52:24Z robertas 
;
_cod_original_sg_symbol_H-M 'P 21/n'
_cod_database_code 7006526

loop_
_symmetry_equiv_pos_as_xyz
x,y,z
1/2-x,1/2+y,1/2-z
-x,-y,-z
1/2+x,1/2-y,1/2+z

loop_
_atom_site_aniso_label
_atom_site_aniso_U_11
_atom_site_aniso_U_22
_atom_site_aniso_U_33
_atom_site_aniso_U_23
_atom_site_aniso_U_13
_atom_site_aniso_U_12
Ti 0.0320(2) 0.0186(2) 0.0270(2) -0.0001(1) -0.0046(2) -0.0014(2)
Cl1 0.0864(5) 0.0370(3) 0.0387(3) 0.0006(3) 0.0185(3) -0.0160(3)
Cl2 0.0536(4) 0.0418(3) 0.0783(5) -0.0110(3) -0.0322(3) 0.0187(3)
N1 0.0218(8) 0.0218(8) 0.0263(8) -0.0001(7) -0.0032(6) -0.0004(7)
N2 0.0201(8) 0.0208(8) 0.0254(8) 0.0010(6) -0.0019(7) 0.0009(6)
N3 0.0193(8) 0.0199(8) 0.0202(8) 0.0010(6) -0.0008(6) -0.0013(6)
C1 0.0195(9) 0.0243(10) 0.0148(9) -0.0012(7) 0.0001(7) 0.0004(8)
C2 0.0278(11) 0.0200(10) 0.0305(11) 0.0025(8) -0.0018(9) 0.0021(8)
C3 0.0286(11) 0.0185(10) 0.0263(10) 0.0009(8) 0.0011(8) -0.0026(8)
C4 0.0190(10) 0.0221(10) 0.0319(11) -0.0012(8) -0.0046(8) 0.0025(8)
C5 0.0247(10) 0.0256(10) 0.0344(11) 0.0013(9) -0.0010(9) 0.0028(8)
C6 0.0245(11) 0.0403(13) 0.0450(14) 0.0019(10) 0.0006(10) -0.0028(10)
C7 0.0232(11) 0.0476(14) 0.0510(15) -0.0087(11) -0.0103(11) -0.0016(10)
C8 0.0336(12) 0.0445(14) 0.0325(13) -0.0048(10) -0.0084(10) 0.0029(10)
C9 0.0270(11) 0.0298(11) 0.0311(11) -0.0015(9) -0.0045(9) 0.0050(9)
C10 0.0248(11) 0.0432(13) 0.0332(12) 0.0056(10) 0.0002(9) 0.0019(10)
C11 0.0531(18) 0.065(2) 0.0424(16) 0.0126(14) 0.0073(13) -0.0103(15)
C12 0.065(2) 0.0526(17) 0.0353(15) -0.0060(12) 0.0022(13) -0.0010(15)
C13 0.0360(12) 0.0425(13) 0.0289(11) 0.0012(10) -0.0031(10) -0.0018(10)
C14 0.0559(17) 0.0551(17) 0.0439(15) 0.0149(13) 0.0015(13) 0.0050(15)
C15 0.0499(16) 0.0657(19) 0.0477(16) 0.0114(14) 0.0086(14) 0.0140(14)
C16 0.0200(9) 0.0186(9) 0.0253(10) -0.0010(7) -0.0034(8) -0.0012(7)
C17 0.0241(10) 0.0266(10) 0.0312(11) -0.0015(8) 0.0019(8) -0.0024(8)
C18 0.0239(11) 0.0396(13) 0.0482(14) -0.0015(11) 0.0070(10) 0.0049(9)
C19 0.0268(12) 0.0491(15) 0.0502(15) 0.0050(11) -0.0102(11) 0.0110(11)
C20 0.0373(13) 0.0450(14) 0.0319(12) 0.0049(10) -0.0107(10) 0.0060(10)
C21 0.0259(10) 0.0266(10) 0.0272(10) -0.0010(8) -0.0042(8) -0.0001(8)
C22 0.0294(12) 0.0528(15) 0.0302(12) 0.0018(10) 0.0077(9) 0.0039(11)
C23 0.0545(19) 0.064(2) 0.0572(19) 0.0243(16) 0.0138(15) -0.0001(15)
C24 0.075(2) 0.072(2) 0.0361(16) -0.0122(14) 0.0102(15) -0.0041(18)
C25 0.0346(12) 0.0422(13) 0.0231(10) 0.0003(9) -0.0025(9) 0.0048(10)
C26 0.0504(16) 0.0425(15) 0.0390(14) -0.0061(12) -0.0020(13) 0.0098(12)
C27 0.076(2) 0.0515(17) 0.0430(15) -0.0065(14) 0.0230(16) -0.0150(16)
C28 0.0572(16) 0.0468(15) 0.0280(12) -0.0048(11) -0.0009(11) -0.0124(13)
C29 0.0500(15) 0.0425(14) 0.0352(13) -0.0077(11) -0.0193(11) 0.0022(12)
C30 0.0425(15) 0.0699(19) 0.0422(14) -0.0150(13) -0.0037(12) -0.0256(14)
C31 0.078(2) 0.0284(13) 0.0465(15) -0.0055(11) -0.0153(14) -0.0118(13)
C32 0.0583(17) 0.0457(15) 0.0441(15) -0.0184(12) -0.0046(13) 0.0083(13)
C33 0.067(2) 0.106(3) 0.072(2) 0.016(2) -0.0104(19) 0.004(2)
C34 0.0455(14) 0.0564(17) 0.0406(14) 0.0092(12) 0.0116(11) 0.0059(12)
C35 0.0601(18) 0.0410(16) 0.0658(18) 0.0045(14) 0.0099(15) 0.0026(13)
C36 0.0566(18) 0.0573(19) 0.071(2) 0.0136(16) 0.0083(15) 0.0268(15)
C37 0.0486(17) 0.080(2) 0.0541(18) 0.0035(16) 0.0053(14) 0.0026(16)
C38 0.111(3) 0.0473(19) 0.066(2) -0.0047(16) -0.009(2) -0.0076(19)
C39 0.097(2) 0.0454(17) 0.0567(18) 0.0048(14) -0.0056(17) 0.0250(17)

loop_
_atom_site_label
_atom_site_type_symbol
_atom_site_thermal_displace_type
_atom_site_fract_x
_atom_site_fract_y
_atom_site_fract_z
_atom_site_occupancy
_atom_site_U_iso_or_equiv
_atom_site_calc_flag
_atom_site_refinement_flags
Ti Ti Uani 0.26755(3) 0.19865(2) 0.18365(2) 1.000 0.0259(1) . .
Cl1 Cl Uani 0.17070(6) 0.17240(3) 0.30394(4) 1.000 0.0539(2) . .
Cl2 Cl Uani 0.43106(5) 0.16454(3) 0.23100(5) 1.000 0.0582(2) . .
N1 N Uani 0.27299(12) 0.29436(8) 0.18191(10) 1.000 0.0233(5) . .
N2 N Uani 0.20299(12) 0.41241(8) 0.14951(10) 1.000 0.0221(5) . .
N3 N Uani 0.36438(11) 0.40544(8) 0.19543(9) 1.000 0.0198(5) . .
C1 C Uani 0.27895(14) 0.36452(10) 0.17476(11) 1.000 0.0195(5) . .
C2 C Uani 0.24168(16) 0.48239(10) 0.15643(13) 1.000 0.0261(6) . .
C3 C Uani 0.34032(15) 0.47796(10) 0.18463(12) 1.000 0.0245(6) . .
C4 C Uani 0.10046(14) 0.39149(10) 0.11745(12) 1.000 0.0244(6) . .
C5 C Uani 0.02644(15) 0.36958(11) 0.17770(13) 1.000 0.0282(6) . .
C6 C Uani -0.06974(17) 0.34699(12) 0.14445(15) 1.000 0.0366(7) . .
C7 C Uani -0.09006(17) 0.34696(13) 0.05700(16) 1.000 0.0407(8) . .
C8 C Uani -0.01681(17) 0.37094(13) -0.00038(15) 1.000 0.0370(8) . .
C9 C Uani 0.08134(16) 0.39430(11) 0.02823(13) 1.000 0.0294(6) . .
C10 C Uani 0.04820(17) 0.37459(12) 0.27440(14) 1.000 0.0337(7) . .
C11 C Uani -0.0196(2) 0.32508(18) 0.32833(19) 1.000 0.0534(10) . .
C12 C Uani 0.0362(3) 0.45225(16) 0.30438(18) 1.000 0.0510(10) . .
C13 C Uani 0.16336(18) 0.42037(13) -0.03463(14) 1.000 0.0358(7) . .
C14 C Uani 0.1178(2) 0.45302(17) -0.11738(18) 1.000 0.0516(9) . .
C15 C Uani 0.2414(2) 0.36162(17) -0.05438(19) 1.000 0.0544(10) . .
C16 C Uani 0.46253(14) 0.37539(10) 0.22523(12) 1.000 0.0213(5) . .
C17 C Uani 0.53974(15) 0.36205(11) 0.16447(13) 1.000 0.0273(6) . .
C18 C Uani 0.63322(17) 0.33290(12) 0.19529(16) 1.000 0.0372(7) . .
C19 C Uani 0.64783(18) 0.31738(13) 0.28150(16) 1.000 0.0421(8) . .
C20 C Uani 0.57004(18) 0.33093(13) 0.33919(15) 1.000 0.0382(8) . .
C21 C Uani 0.47499(15) 0.36058(11) 0.31281(12) 1.000 0.0266(6) . .
C22 C Uani 0.52463(18) 0.37742(13) 0.06906(14) 1.000 0.0374(8) . .
C23 C Uani 0.6018(3) 0.43433(19) 0.0384(2) 1.000 0.0584(11) . .
C24 C Uani 0.5331(3) 0.30826(19) 0.0163(2) 1.000 0.0609(11) . .
C25 C Uani 0.39160(17) 0.37691(12) 0.37856(13) 1.000 0.0333(7) . .
C26 C Uani 0.4311(2) 0.43311(15) 0.44297(17) 1.000 0.0440(9) . .
C27 C Uani 0.3579(3) 0.30883(17) 0.4254(2) 1.000 0.0566(10) . .
C28 C Uani 0.2667(2) 0.18398(14) 0.03378(15) 1.000 0.0440(8) . .
C29 C Uani 0.1638(2) 0.19453(14) 0.05874(15) 1.000 0.0428(8) . .
C30 C Uani 0.1360(2) 0.13369(16) 0.10723(17) 1.000 0.0516(9) . .
C31 C Uani 0.2216(2) 0.08735(14) 0.11136(17) 1.000 0.0511(9) . .
C32 C Uani 0.3014(2) 0.11830(14) 0.06606(17) 1.000 0.0494(9) . .
C33 C Uani 0.6253(3) 0.0750(3) 0.0577(3) 1.000 0.0818(14) . .
C34 C Uani 0.71517(19) 0.07978(15) 0.12176(16) 1.000 0.0474(9) . .
C35 C Uani 0.7689(2) 0.01898(15) 0.1470(2) 1.000 0.0555(10) . .
C36 C Uani 0.8520(2) 0.02357(18) 0.2044(2) 1.000 0.0616(11) . .
C37 C Uani 0.8834(2) 0.08883(19) 0.2360(2) 1.000 0.0609(11) . .
C38 C Uani 0.8303(3) 0.14897(18) 0.2115(2) 1.000 0.0749(14) . .
C39 C Uani 0.7469(3) 0.14397(17) 0.1553(2) 1.000 0.0664(11) . .
H10 H Uiso 0.1174(17) 0.3601(11) 0.2840(12) 1.000 0.025(5) . .
H18 H Uiso -0.0318(17) 0.3718(12) -0.0576(15) 1.000 0.034(6) . .
H21 H Uiso 0.1974(15) 0.5217(11) 0.1420(12) 1.000 0.022(5) . .
H22 H Uiso 0.4570(17) 0.3962(11) 0.0600(13) 1.000 0.030(6) . .
H31 H Uiso 0.3903(15) 0.5143(11) 0.1974(12) 1.000 0.023(5) . .
H61 H Uiso -0.1230(18) 0.3323(12) 0.1847(15) 1.000 0.038(6) . .
H71 H Uiso -0.154(2) 0.3303(13) 0.0345(15) 1.000 0.045(7) . .
H111 H Uiso 0.005(2) 0.3266(14) 0.3905(19) 1.000 0.061(8) . .
H112 H Uiso -0.016(2) 0.2765(17) 0.3087(18) 1.000 0.065(9) . .
H113 H Uiso -0.091(3) 0.3395(16) 0.3278(19) 1.000 0.071(9) . .
H121 H Uiso 0.050(2) 0.4550(14) 0.3675(19) 1.000 0.059(8) . .
H122 H Uiso -0.035(2) 0.4636(15) 0.2961(18) 1.000 0.063(9) . .
H123 H Uiso 0.081(2) 0.4865(16) 0.2744(19) 1.000 0.068(9) . .
H131 H Uiso 0.1983(18) 0.4600(13) -0.0088(15) 1.000 0.041(6) . .
H141 H Uiso 0.065(2) 0.4911(16) -0.1022(18) 1.000 0.070(9) . .
H142 H Uiso 0.089(2) 0.4079(18) -0.155(2) 1.000 0.086(10) . .
H143 H Uiso 0.174(2) 0.4745(14) -0.1503(17) 1.000 0.056(8) . .
H151 H Uiso 0.297(3) 0.3794(17) -0.099(2) 1.000 0.088(10) . .
H152 H Uiso 0.1876(17) 0.3300(11) -0.0957(14) 1.000 0.029(5) . .
H153 H Uiso 0.277(2) 0.3427(17) 0.004(2) 1.000 0.083(10) . .
H181 H Uiso 0.6858(18) 0.3244(12) 0.1574(15) 1.000 0.036(6) . .
H191 H Uiso 0.708(2) 0.2981(13) 0.2985(16) 1.000 0.048(7) . .
H201 H Uiso 0.5814(18) 0.3199(12) 0.3998(16) 1.000 0.042(6) . .
H231 H Uiso 0.590(2) 0.4429(16) -0.021(2) 1.000 0.070(9) . .
H232 H Uiso 0.669(3) 0.4157(17) 0.042(2) 1.000 0.077(10) . .
H233 H Uiso 0.593(2) 0.4779(18) 0.071(2) 1.000 0.073(10) . .
H241 H Uiso 0.516(2) 0.3167(16) -0.039(2) 1.000 0.074(10) . .
H242 H Uiso 0.485(2) 0.2697(17) 0.037(2) 1.000 0.074(9) . .
H243 H Uiso 0.606(2) 0.2906(15) 0.0206(17) 1.000 0.061(8) . .
H251 H Uiso 0.3313(18) 0.3970(12) 0.3483(14) 1.000 0.037(6) . .
H261 H Uiso 0.3756(19) 0.4449(12) 0.4813(15) 1.000 0.041(6) . .
H262 H Uiso 0.4543(19) 0.4757(15) 0.4148(16) 1.000 0.050(7) . .
H263 H Uiso 0.489(2) 0.4133(15) 0.4746(18) 1.000 0.062(8) . .
H271 H Uiso 0.304(2) 0.3188(15) 0.4649(19) 1.000 0.063(8) . .
H272 H Uiso 0.422(3) 0.2906(18) 0.464(2) 1.000 0.089(11) . .
H273 H Uiso 0.337(2) 0.2737(18) 0.392(2) 1.000 0.076(10) . .
H281 H Uiso 0.304(2) 0.2145(15) 0.0031(17) 1.000 0.056(8) . .
H291 H Uiso 0.121(2) 0.2333(14) 0.0473(16) 1.000 0.053(8) . .
H301 H Uiso 0.076(2) 0.1320(15) 0.1311(18) 1.000 0.063(9) . .
H311 H Uiso 0.223(2) 0.0449(17) 0.143(2) 1.000 0.077(10) . .
H321 H Uiso 0.368(2) 0.0984(16) 0.0588(18) 1.000 0.068(9) . .
H331 H Uiso 0.613(4) 0.030(3) 0.039(4) 1.000 0.18(3) . .
H332 H Uiso 0.639(4) 0.108(3) 0.010(3) 1.000 0.16(2) . .
H333 H Uiso 0.574(4) 0.105(3) 0.080(3) 1.000 0.15(2) . .
H351 H Uiso 0.748(2) -0.0277(17) 0.1240(19) 1.000 0.071(9) . .
H361 H Uiso 0.886(2) -0.0163(17) 0.2212(19) 1.000 0.075(10) . .
H371 H Uiso 0.939(2) 0.0922(16) 0.276(2) 1.000 0.074(10) . .
H381 H Uiso 0.851(3) 0.192(2) 0.231(2) 1.000 0.108(13) . .
H391 H Uiso 0.712(3) 0.1821(19) 0.140(2) 1.000 0.086(11) . .

loop_
_atom_type_symbol
_atom_type_description
_atom_type_scat_dispersion_real
_atom_type_scat_dispersion_imag
_atom_type_scat_source
Ti Ti 0.2776 0.4457 'International Tables Vol C Tables 4.2.6.8 and 6.1.1.4'
N N 0.0061 0.0033 'International Tables Vol C Tables 4.2.6.8 and 6.1.1.4'
Cl Cl 0.1484 0.1585 'International Tables Vol C Tables 4.2.6.8 and 6.1.1.4'
H H 0.0000 0.0000 'International Tables Vol C Tables 4.2.6.8 and 6.1.1.4'
C C 0.0033 0.0016 'International Tables Vol C Tables 4.2.6.8 and 6.1.1.4'

loop_
_geom_angle_atom_site_label_1
_geom_angle_atom_site_label_2
_geom_angle_atom_site_label_3
_geom_angle
_geom_angle_site_symmetry_1
_geom_angle_site_symmetry_2
_geom_angle_site_symmetry_3
_geom_angle_publ_flag
Cl1 Ti Cl2 100.49(3) . . . yes
Cl1 Ti N1 104.17(5) . . . yes
Cl1 Ti C28 141.62(7) . . . yes
Cl1 Ti C29 110.97(7) . . . yes
Cl1 Ti C30 84.85(7) . . . yes
Cl1 Ti C31 93.70(6) . . . yes
Cl1 Ti C32 126.06(7) . . . yes
Cl2 Ti N1 104.15(5) . . . yes
Cl2 Ti C28 106.00(7) . . . yes
Cl2 Ti C29 139.54(7) . . . yes
Cl2 Ti C30 131.00(7) . . . yes
Cl2 Ti C31 97.29(6) . . . yes
Cl2 Ti C32 84.10(7) . . . yes
N1 Ti C28 95.78(8) . . . yes
N1 Ti C29 92.41(8) . . . yes
N1 Ti C30 121.84(9) . . . yes
N1 Ti C31 148.82(8) . . . yes
N1 Ti C32 126.98(8) . . . yes
C28 Ti C29 34.68(9) . . . yes
C28 Ti C30 56.81(9) . . . yes
C28 Ti C31 56.14(9) . . . yes
C28 Ti C32 34.02(9) . . . yes
C29 Ti C30 34.73(9) . . . yes
C29 Ti C31 57.03(9) . . . yes
C29 Ti C32 57.05(9) . . . yes
C30 Ti C31 33.81(9) . . . yes
C30 Ti C32 55.96(9) . . . yes
C31 Ti C32 33.15(9) . . . yes
Ti N1 C1 175.84(14) . . . yes
C1 N2 C2 109.42(15) . . . yes
C1 N2 C4 124.02(15) . . . yes
C2 N2 C4 126.51(16) . . . yes
C1 N3 C3 109.56(15) . . . yes
C1 N3 C16 123.39(15) . . . yes
C3 N3 C16 127.04(15) . . . yes
N1 C1 N2 128.85(17) . . . yes
N1 C1 N3 125.50(16) . . . yes
N2 C1 N3 105.60(15) . . . yes
N2 C2 C3 107.57(16) . . . yes
N3 C3 C2 107.84(16) . . . yes
N2 C4 C5 117.86(16) . . . yes
N2 C4 C9 118.15(16) . . . yes
C5 C4 C9 123.99(17) . . . no
C4 C5 C6 116.36(19) . . . no
C4 C5 C10 121.54(17) . . . no
C6 C5 C10 122.00(18) . . . no
C5 C6 C7 121.2(2) . . . no
C6 C7 C8 121.1(2) . . . no
C7 C8 C9 120.9(2) . . . no
C4 C9 C8 116.41(19) . . . no
C4 C9 C13 122.13(18) . . . no
C8 C9 C13 121.46(19) . . . no
C5 C10 C11 113.98(19) . . . no
C5 C10 C12 109.90(19) . . . no
C11 C10 C12 110.0(2) . . . no
C9 C13 C14 113.94(19) . . . no
C9 C13 C15 111.4(2) . . . no
C14 C13 C15 111.1(2) . . . no
N3 C16 C17 118.27(16) . . . yes
N3 C16 C21 118.31(16) . . . yes
C17 C16 C21 123.42(17) . . . no
C16 C17 C18 116.80(19) . . . no
C16 C17 C22 122.91(18) . . . no
C18 C17 C22 120.29(19) . . . no
C17 C18 C19 121.2(2) . . . no
C18 C19 C20 120.4(2) . . . no
C19 C20 C21 121.4(2) . . . no
C16 C21 C20 116.83(18) . . . no
C16 C21 C25 122.99(17) . . . no
C20 C21 C25 120.17(18) . . . no
C17 C22 C23 111.1(2) . . . no
C17 C22 C24 110.8(2) . . . no
C23 C22 C24 111.3(2) . . . no
C21 C25 C26 110.29(18) . . . no
C21 C25 C27 111.2(2) . . . no
C26 C25 C27 110.4(2) . . . no
Ti C28 C29 72.39(14) . . . yes
Ti C28 C32 75.37(15) . . . yes
C29 C28 C32 108.8(2) . . . no
Ti C29 C28 72.92(14) . . . yes
Ti C29 C30 74.20(15) . . . yes
C28 C29 C30 106.5(2) . . . no
Ti C30 C29 71.06(15) . . . yes
Ti C30 C31 74.86(15) . . . yes
C29 C30 C31 108.3(2) . . . no
Ti C31 C30 71.33(16) . . . yes
Ti C31 C32 72.70(15) . . . yes
C30 C31 C32 108.0(2) . . . no
Ti C32 C28 70.61(14) . . . yes
Ti C32 C31 74.15(16) . . . yes
C28 C32 C31 108.3(2) . . . no
N2 C2 H21 119.2(12) . . . no
C3 C2 H21 133.2(12) . . . no
N3 C3 H31 121.0(12) . . . no
C2 C3 H31 131.1(12) . . . no
C5 C6 H61 118.2(14) . . . no
C7 C6 H61 120.6(14) . . . no
C6 C7 H71 121.2(15) . . . no
C8 C7 H71 117.8(15) . . . no
C7 C8 H18 120.2(14) . . . no
C9 C8 H18 118.8(14) . . . no
C5 C10 H10 107.3(12) . . . no
C11 C10 H10 106.6(12) . . . no
C12 C10 H10 108.9(13) . . . no
C10 C11 H111 109.6(15) . . . no
C10 C11 H112 111.4(17) . . . no
C10 C11 H113 112.4(18) . . . no
H111 C11 H112 108(2) . . . no
H111 C11 H113 107(2) . . . no
H112 C11 H113 108(2) . . . no
C10 C12 H121 109.4(15) . . . no
C10 C12 H122 105.8(17) . . . no
C10 C12 H123 114.0(17) . . . no
H121 C12 H122 106(2) . . . no
H121 C12 H123 110(2) . . . no
H122 C12 H123 111(2) . . . no
C9 C13 H131 107.6(14) . . . no
C14 C13 H131 102.7(14) . . . no
C15 C13 H131 109.6(14) . . . no
C13 C14 H141 109.3(16) . . . no
C13 C14 H142 105.6(17) . . . no
C13 C14 H143 109.1(15) . . . no
H141 C14 H142 116(2) . . . no
H141 C14 H143 110(2) . . . no
H142 C14 H143 106(2) . . . no
C13 C15 H151 111.2(18) . . . no
C13 C15 H152 95.3(11) . . . no
C13 C15 H153 109.9(16) . . . no
H151 C15 H152 102(2) . . . no
H151 C15 H153 112(2) . . . no
H152 C15 H153 125(2) . . . no
C17 C18 H181 119.0(15) . . . no
C19 C18 H181 119.8(15) . . . no
C18 C19 H191 118.5(16) . . . no
C20 C19 H191 121.1(16) . . . no
C19 C20 H201 119.6(14) . . . no
C21 C20 H201 119.0(14) . . . no
C17 C22 H22 108.6(12) . . . no
C23 C22 H22 107.2(13) . . . no
C24 C22 H22 107.7(13) . . . no
C22 C23 H231 109.0(17) . . . no
C22 C23 H232 109(2) . . . no
C22 C23 H233 109.6(17) . . . no
H231 C23 H232 105(3) . . . no
H231 C23 H233 111(3) . . . no
H232 C23 H233 113(3) . . . no
C22 C24 H241 110.4(19) . . . no
C22 C24 H242 112.3(18) . . . no
C22 C24 H243 108.5(16) . . . no
H241 C24 H242 107(2) . . . no
H241 C24 H243 110(2) . . . no
H242 C24 H243 109(2) . . . no
C21 C25 H251 108.3(13) . . . no
C26 C25 H251 107.9(13) . . . no
C27 C25 H251 108.6(13) . . . no
C25 C26 H261 108.7(14) . . . no
C25 C26 H262 111.7(15) . . . no
C25 C26 H263 108.6(17) . . . no
H261 C26 H262 110(2) . . . no
H261 C26 H263 110(2) . . . no
H262 C26 H263 108(2) . . . no
C25 C27 H271 111.1(17) . . . no
C25 C27 H272 108.1(19) . . . no
C25 C27 H273 115(2) . . . no
H271 C27 H272 105(2) . . . no
H271 C27 H273 108(2) . . . no
H272 C27 H273 109(3) . . . no
Ti C28 H281 117.7(18) . . . no
C29 C28 H281 125.5(17) . . . no
C32 C28 H281 125.7(17) . . . no
Ti C29 H291 117.7(16) . . . no
C28 C29 H291 128.3(16) . . . no
C30 C29 H291 125.2(16) . . . no
Ti C30 H301 115.9(19) . . . no
C29 C30 H301 119.7(19) . . . no
C31 C30 H301 131.8(19) . . . no
Ti C31 H311 118.5(19) . . . no
C30 C31 H311 123.8(16) . . . no
C32 C31 H311 128.1(16) . . . no
Ti C32 H321 120.7(17) . . . no
C28 C32 H321 126.1(18) . . . no
C31 C32 H321 125.6(18) . . . no
C33 C34 C35 120.8(3) . . . no
C33 C34 C39 121.5(3) . . . no
C35 C34 C39 117.7(3) . . . no
C34 C35 C36 120.7(3) . . . no
C35 C36 C37 120.4(3) . . . no
C36 C37 C38 119.0(3) . . . no
C37 C38 C39 120.3(3) . . . no
C34 C39 C38 121.9(3) . . . no
C34 C33 H331 113(4) . . . no
C34 C33 H332 108(3) . . . no
C34 C33 H333 105(3) . . . no
H331 C33 H332 112(5) . . . no
H331 C33 H333 124(5) . . . no
H332 C33 H333 92(4) . . . no
C34 C35 H351 119.5(17) . . . no
C36 C35 H351 119.8(17) . . . no
C35 C36 H361 120.2(19) . . . no
C37 C36 H361 119.3(19) . . . no
C36 C37 H371 120.8(18) . . . no
C38 C37 H371 120.1(18) . . . no
C37 C38 H381 120(2) . . . no
C39 C38 H381 120(2) . . . no
C34 C39 H391 117(2) . . . no
C38 C39 H391 121(2) . . . no

loop_
_geom_bond_atom_site_label_1
_geom_bond_atom_site_label_2
_geom_bond_distance
_geom_bond_site_symmetry_1
_geom_bond_site_symmetry_2
_geom_bond_publ_flag
Ti Cl1 2.3088(7) . . yes
Ti Cl2 2.2977(8) . . yes
Ti N1 1.7783(15) . . yes
Ti C28 2.341(2) . . yes
Ti C29 2.334(2) . . yes
Ti C30 2.374(3) . . yes
Ti C31 2.419(3) . . yes
Ti C32 2.401(3) . . yes
N1 C1 1.309(2) . . yes
N2 C1 1.371(2) . . yes
N2 C2 1.394(2) . . yes
N2 C4 1.450(2) . . yes
N3 C1 1.366(2) . . yes
N3 C3 1.391(2) . . yes
N3 C16 1.445(2) . . yes
C2 C3 1.333(3) . . no
C4 C5 1.402(3) . . no
C4 C9 1.403(3) . . no
C5 C6 1.393(3) . . no
C5 C10 1.524(3) . . no
C6 C7 1.377(3) . . no
C7 C8 1.377(3) . . no
C8 C9 1.396(3) . . no
C9 C13 1.523(3) . . no
C10 C11 1.524(4) . . no
C10 C12 1.523(4) . . no
C13 C14 1.527(4) . . no
C13 C15 1.514(4) . . no
C16 C17 1.399(3) . . no
C16 C21 1.393(3) . . no
C17 C18 1.392(3) . . no
C17 C22 1.517(3) . . no
C18 C19 1.378(3) . . no
C19 C20 1.373(3) . . no
C20 C21 1.392(3) . . no
C21 C25 1.519(3) . . no
C22 C23 1.528(4) . . no
C22 C24 1.527(4) . . no
C25 C26 1.525(3) . . no
C25 C27 1.524(4) . . no
C28 C29 1.393(4) . . no
C28 C32 1.388(4) . . no
C29 C30 1.406(4) . . no
C30 C31 1.394(4) . . no
C31 C32 1.375(4) . . no
C2 H21 0.95(2) . . no
C3 H31 0.95(2) . . no
C6 H61 0.97(2) . . no
C7 H71 0.94(2) . . no
C8 H18 0.91(2) . . no
C10 H10 0.94(2) . . no
C11 H111 1.01(3) . . no
C11 H112 0.95(3) . . no
C11 H113 0.95(4) . . no
C12 H121 0.99(3) . . no
C12 H122 0.94(3) . . no
C12 H123 0.98(3) . . no
C13 H131 0.95(2) . . no
C14 H141 1.01(3) . . no
C14 H142 1.08(3) . . no
C14 H143 0.97(3) . . no
C15 H151 1.05(4) . . no
C15 H152 1.10(2) . . no
C15 H153 1.07(3) . . no
C18 H181 0.91(2) . . no
C19 H191 0.89(3) . . no
C20 H201 0.97(2) . . no
C22 H22 0.94(2) . . no
C23 H231 0.94(3) . . no
C23 H232 0.93(4) . . no
C23 H233 0.96(3) . . no
C24 H241 0.90(3) . . no
C24 H242 1.00(3) . . no
C24 H243 0.99(3) . . no
C25 H251 0.97(2) . . no
C26 H261 0.96(2) . . no
C26 H262 0.95(3) . . no
C26 H263 0.96(3) . . no
C27 H271 0.95(3) . . no
C27 H272 1.06(4) . . no
C27 H273 0.87(3) . . no
C28 H281 0.88(3) . . no
C29 H291 0.92(3) . . no
C30 H301 0.86(3) . . no
C31 H311 0.93(3) . . no
C32 H321 0.94(3) . . no
C33 C34 1.512(5) . . no
C34 C35 1.376(4) . . no
C34 C39 1.360(4) . . no
C35 C36 1.380(4) . . no
C36 C37 1.365(5) . . no
C37 C38 1.358(5) . . no
C38 C39 1.372(5) . . no
C33 H331 0.90(6) . . no
C33 H332 0.98(5) . . no
C33 H333 0.93(5) . . no
C35 H351 0.97(3) . . no
C36 H361 0.90(3) . . no
C37 H371 0.94(3) . . no
C38 H381 0.89(4) . . no
C39 H391 0.87(4) . . no
